data_7235048
loop_
_publ_author_name
'Zhao, Zhen-Zhu'
'Liang, Xu-Bo'
'Feng, Wei-Sheng'
'Wu, Ya'
'Zhi, Yan-Le'
'Xue, Gui-Min'
'Chen, He-Ping'
'Liu, Ji-Kai'

_publ_section_title
;
 Unusual constituents from the medicinal mushroom Ganoderma lingzhi
;
_journal_issue 63
_journal_name_full 'RSC Advances'
_journal_page_first 36931
_journal_paper_doi 10.1039/C9RA08566A
_journal_volume 9
_journal_year 2019
_chemical_absolute_configuration ad
_chemical_formula_moiety 'C15 H22 O2'
_chemical_formula_sum 'C15 H22 O2'
_chemical_formula_weight 234.32
_space_group_crystal_system orthorhombic
_space_group_IT_number 19
_space_group_name_Hall 'P 2ac 2ab'
_space_group_name_H-M_alt 'P 21 21 21'
_atom_sites_solution_hydrogens mixed
_atom_sites_solution_primary direct
_atom_sites_solution_secondary difmap
_audit_creation_method SHELXL-2014/7
_audit_update_record
;
2017-07-12 deposited with the CCDC.	2019-11-04 downloaded from the CCDC.
;
_cell_angle_alpha 90
_cell_angle_beta 90
_cell_angle_gamma 90
_cell_formula_units_Z 4
_cell_length_a 7.70800(10)
_cell_length_b 12.5490(2)
_cell_length_c 13.1278(2)
_cell_measurement_reflns_used 7699
_cell_measurement_temperature 100(2)
_cell_measurement_theta_max 70.19
_cell_measurement_theta_min 4.88
_cell_volume 1269.82(3)
_computing_cell_refinement 'Bruker SAINT'
_computing_data_collection 'Bruker APEX2'
_computing_data_reduction 'Bruker SAINT'
_computing_molecular_graphics 'Bruker SHELXTL'
_computing_publication_material 'Bruker SHELXTL'
_computing_structure_refinement 'SHELXL-2014 (Sheldrick 2014)'
_computing_structure_solution 'SHELXS-97 (Sheldrick 2008)'
_diffrn_ambient_temperature 100(2)
_diffrn_measured_fraction_theta_full 0.993
_diffrn_measured_fraction_theta_max 0.973
_diffrn_measurement_device_type 'Bruker APEX-II CCD'
_diffrn_measurement_method '\f and \w scans'
_diffrn_radiation_type CuK\a
_diffrn_radiation_wavelength 1.54178
_diffrn_reflns_av_R_equivalents 0.0442
_diffrn_reflns_av_unetI/netI 0.0338
_diffrn_reflns_Laue_measured_fraction_full 0.993
_diffrn_reflns_Laue_measured_fraction_max 0.973
_diffrn_reflns_limit_h_max 9
_diffrn_reflns_limit_h_min -8
_diffrn_reflns_limit_k_max 14
_diffrn_reflns_limit_k_min -15
_diffrn_reflns_limit_l_max 14
_diffrn_reflns_limit_l_min -15
_diffrn_reflns_number 8045
_diffrn_reflns_point_group_measured_fraction_full 0.978
_diffrn_reflns_point_group_measured_fraction_max 0.952
_diffrn_reflns_theta_full 67.679
_diffrn_reflns_theta_max 70.187
_diffrn_reflns_theta_min 4.875
_diffrn_source 'fine-focus sealed tube'
_exptl_absorpt_coefficient_mu 0.621
_exptl_absorpt_correction_type multi-scan
_exptl_absorpt_process_details sadabs
_exptl_crystal_colour colourless
_exptl_crystal_density_diffrn 1.226
_exptl_crystal_description prism
_exptl_crystal_F_000 512
_exptl_crystal_size_max 0.850
_exptl_crystal_size_mid 0.220
_exptl_crystal_size_min 0.190
_exptl_transmission_factor_max 0.5857
_exptl_transmission_factor_min 0.2612
_refine_diff_density_max 0.292
_refine_diff_density_min -0.319
_refine_diff_density_rms 0.060
_refine_ls_abs_structure_details
;
 Flack x determined using 926 quotients [(I+)-(I-)]/[(I+)+(I-)]
 (Parsons, Flack and Wagner, Acta Cryst. B69 (2013) 249-259).
;
_refine_ls_abs_structure_Flack 0.09(6)
_refine_ls_extinction_coef 0.0064(17)
_refine_ls_extinction_expression Fc^*^=kFc[1+0.001xFc^2^\l^3^/sin(2\q)]^-1/4^
_refine_ls_extinction_method 'SHELXL-2014/7 (Sheldrick 2014'
_refine_ls_goodness_of_fit_ref 1.061
_refine_ls_hydrogen_treatment mixed
_refine_ls_matrix_type full
_refine_ls_number_parameters 161
_refine_ls_number_reflns 2306
_refine_ls_number_restraints 0
_refine_ls_restrained_S_all 1.061
_refine_ls_R_factor_all 0.0513
_refine_ls_R_factor_gt 0.0513
_refine_ls_shift/su_max 0.000
_refine_ls_shift/su_mean 0.000
_refine_ls_structure_factor_coef Fsqd
_refine_ls_weighting_details 'w=1/[\s^2^(Fo^2^)+(0.1009P)^2^+0.1800P] where P=(Fo^2^+2Fc^2^)/3'
_refine_ls_weighting_scheme calc
_refine_ls_wR_factor_gt 0.1314
_refine_ls_wR_factor_ref 0.1315
_reflns_Friedel_coverage 0.677
_reflns_Friedel_fraction_full 0.957
_reflns_Friedel_fraction_max 0.922
_reflns_number_gt 2295
_reflns_number_total 2306
_reflns_threshold_expression 'I > 2\s(I)'
_cod_data_source_file c9ra08566a2.cif
_cod_data_source_block cu_llg14_0m
_cod_database_code 7235048
_shelx_shelxl_version_number 2014/7
_shelx_space_group_comment
;
The symmetry employed for this shelxl refinement is uniquely defined
by the following loop, which should always be used as a source of
symmetry information in preference to the above space-group names.
They are only intended as comments.
;
_shelx_estimated_absorpt_t_min 0.620
_shelx_estimated_absorpt_t_max 0.891

loop_
_space_group_symop_operation_xyz
'x, y, z'
'x+1/2, -y+1/2, -z'
'-x, y+1/2, -z+1/2'
'-x+1/2, -y, z+1/2'

loop_
_atom_site_label
_atom_site_type_symbol
_atom_site_fract_x
_atom_site_fract_y
_atom_site_fract_z
_atom_site_U_iso_or_equiv
_atom_site_adp_type
_atom_site_occupancy
_atom_site_site_symmetry_order
_atom_site_calc_flag
_atom_site_refinement_flags_posn
_atom_site_refinement_flags_adp
O1 O 0.0684(2) 0.24653(15) 0.51563(13) 0.0365(5) Uani 1 1 d . .
O2 O 0.5254(2) 0.40443(14) 0.32442(14) 0.0337(5) Uani 1 1 d . .
H7 H 0.558(5) 0.341(3) 0.372(3) 0.051 Uiso 1 1 d . U
C1 C 0.2895(3) 0.52193(16) 0.29879(18) 0.0270(5) Uani 1 1 d . .
H6 H 0.3814 0.5735 0.3172 0.032 Uiso 1 1 calc R U
H1 H 0.1796 0.5438 0.3318 0.032 Uiso 1 1 calc R U
C2 C 0.3402(3) 0.40927(17) 0.33049(18) 0.0250(5) Uani 1 1 d . .
H8 H 0.3006 0.3944 0.4016 0.030 Uiso 1 1 calc R U
C3 C 0.2497(3) 0.33199(16) 0.25387(15) 0.0220(5) Uani 1 1 d . .
C4 C 0.0758(3) 0.28389(14) 0.29473(17) 0.0235(5) Uani 1 1 d . .
H22 H 0.0940 0.2098 0.3207 0.028 Uiso 1 1 calc R U
C5 C -0.0134(3) 0.35194(17) 0.37373(18) 0.0238(5) Uani 1 1 d . .
C6 C -0.0121(3) 0.32177(19) 0.48110(18) 0.0292(5) Uani 1 1 d . .
H2 H -0.0785 0.3636 0.5271 0.035 Uiso 1 1 calc R U
C7 C 0.1925(3) 0.40399(16) 0.15990(17) 0.0240(5) Uani 1 1 d . .
C8 C 0.2670(4) 0.3666(2) 0.05758(19) 0.0352(6) Uani 1 1 d . .
H4 H 0.2360 0.4179 0.0043 0.053 Uiso 1 1 calc R U
H3 H 0.2189 0.2966 0.0405 0.053 Uiso 1 1 calc R U
H5 H 0.3936 0.3615 0.0626 0.053 Uiso 1 1 calc R U
C9 C 0.2677(3) 0.51537(17) 0.18308(17) 0.0264(5) Uani 1 1 d . .
H9 H 0.3811 0.5247 0.1488 0.032 Uiso 1 1 calc R U
H10 H 0.1877 0.5716 0.1588 0.032 Uiso 1 1 calc R U
C10 C -0.0132(3) 0.39770(17) 0.15983(18) 0.0265(5) Uani 1 1 d . .
C11 C -0.1046(3) 0.47345(17) 0.23524(19) 0.0290(5) Uani 1 1 d . .
H12 H -0.0517 0.5450 0.2289 0.035 Uiso 1 1 calc R U
H11 H -0.2279 0.4798 0.2151 0.035 Uiso 1 1 calc R U
C12 C -0.0971(3) 0.44042(17) 0.34471(19) 0.0282(5) Uani 1 1 d . .
H13 H -0.1528 0.4831 0.3947 0.034 Uiso 1 1 calc R U
C13 C -0.0399(3) 0.28327(16) 0.19956(18) 0.0293(5) Uani 1 1 d . .
H15 H -0.1628 0.2697 0.2171 0.035 Uiso 1 1 calc R U
H14 H -0.0004 0.2296 0.1493 0.035 Uiso 1 1 calc R U
C14 C -0.0937(4) 0.4166(2) 0.0548(2) 0.0377(6) Uani 1 1 d . .
H17 H -0.0487 0.3638 0.0065 0.057 Uiso 1 1 calc R U
H16 H -0.0639 0.4884 0.0311 0.057 Uiso 1 1 calc R U
H18 H -0.2201 0.4098 0.0594 0.057 Uiso 1 1 calc R U
C15 C 0.3689(3) 0.23847(18) 0.22755(19) 0.0312(5) Uani 1 1 d . .
H20 H 0.4739 0.2653 0.1942 0.047 Uiso 1 1 calc R U
H19 H 0.3083 0.1895 0.1815 0.047 Uiso 1 1 calc R U
H21 H 0.4009 0.2006 0.2901 0.047 Uiso 1 1 calc R U

loop_
_atom_site_aniso_label
_atom_site_aniso_U_11
_atom_site_aniso_U_22
_atom_site_aniso_U_33
_atom_site_aniso_U_23
_atom_site_aniso_U_13
_atom_site_aniso_U_12
O1 0.0328(9) 0.0398(9) 0.0370(9) 0.0109(8) 0.0018(7) 0.0003(8)
O2 0.0211(8) 0.0398(10) 0.0402(9) 0.0087(8) -0.0012(7) -0.0038(7)
C1 0.0280(11) 0.0191(9) 0.0338(12) 0.0004(8) 0.0009(9) -0.0062(9)
C2 0.0219(10) 0.0239(10) 0.0293(11) 0.0014(9) 0.0016(8) -0.0023(8)
C3 0.0226(10) 0.0174(9) 0.0261(10) 0.0024(7) 0.0022(8) 0.0024(7)
C4 0.0265(10) 0.0122(9) 0.0319(11) 0.0018(8) -0.0006(9) -0.0012(8)
C5 0.0175(9) 0.0202(10) 0.0335(11) 0.0006(8) 0.0027(8) -0.0051(8)
C6 0.0234(10) 0.0303(11) 0.0339(12) 0.0016(10) 0.0047(9) -0.0049(9)
C7 0.0258(11) 0.0181(9) 0.0280(11) 0.0020(9) 0.0022(8) 0.0013(8)
C8 0.0407(13) 0.0346(12) 0.0302(12) 0.0020(10) 0.0054(10) 0.0074(11)
C9 0.0240(10) 0.0212(10) 0.0341(12) 0.0078(9) 0.0029(8) -0.0027(8)
C10 0.0282(11) 0.0197(10) 0.0317(10) 0.0051(9) -0.0068(9) -0.0020(8)
C11 0.0225(10) 0.0201(9) 0.0444(13) 0.0054(9) -0.0009(9) 0.0003(9)
C12 0.0233(10) 0.0224(10) 0.0389(12) -0.0011(9) 0.0072(10) -0.0010(8)
C13 0.0337(12) 0.0185(10) 0.0357(12) 0.0007(9) -0.0061(10) -0.0051(8)
C14 0.0383(13) 0.0372(12) 0.0376(13) 0.0070(10) -0.0117(11) -0.0057(11)
C15 0.0336(12) 0.0248(10) 0.0353(12) 0.0019(9) 0.0045(10) 0.0110(10)

loop_
_atom_type_symbol
_atom_type_description
_atom_type_scat_dispersion_real
_atom_type_scat_dispersion_imag
_atom_type_scat_source
C C 0.0181 0.0091 'International Tables Vol C Tables 4.2.6.8 and 6.1.1.4'
H H 0.0000 0.0000 'International Tables Vol C Tables 4.2.6.8 and 6.1.1.4'
O O 0.0492 0.0322 'International Tables Vol C Tables 4.2.6.8 and 6.1.1.4'

loop_
_geom_angle_atom_site_label_1
_geom_angle_atom_site_label_2
_geom_angle_atom_site_label_3
_geom_angle
C2 O2 H7 104(2)
C2 C1 C9 104.42(18)
C2 C1 H6 110.9
C9 C1 H6 110.9
C2 C1 H1 110.9
C9 C1 H1 110.9
H6 C1 H1 108.9
O2 C2 C1 106.26(18)
O2 C2 C3 112.55(18)
C1 C2 C3 106.58(18)
O2 C2 H8 110.4
C1 C2 H8 110.4
C3 C2 H8 110.4
C15 C3 C2 110.68(18)
C15 C3 C4 107.23(17)
C2 C3 C4 113.67(17)
C15 C3 C7 115.26(17)
C2 C3 C7 105.69(17)
C4 C3 C7 104.33(15)
C5 C4 C13 107.32(18)
C5 C4 C3 114.06(16)
C13 C4 C3 102.73(17)
C5 C4 H22 110.8
C13 C4 H22 110.8
C3 C4 H22 110.8
C12 C5 C6 119.6(2)
C12 C5 C4 119.5(2)
C6 C5 C4 120.91(19)
O1 C6 C5 124.4(2)
O1 C6 H2 117.8
C5 C6 H2 117.8
C8 C7 C9 107.99(18)
C8 C7 C10 111.0(2)
C9 C7 C10 114.86(18)
C8 C7 C3 113.67(17)
C9 C7 C3 104.91(17)
C10 C7 C3 104.40(16)
C7 C8 H4 109.5
C7 C8 H3 109.5
H4 C8 H3 109.5
C7 C8 H5 109.5
H4 C8 H5 109.5
H3 C8 H5 109.5
C1 C9 C7 106.59(17)
C1 C9 H9 110.4
C7 C9 H9 110.4
C1 C9 H10 110.4
C7 C9 H10 110.4
H9 C9 H10 108.6
C14 C10 C13 113.29(19)
C14 C10 C11 107.3(2)
C13 C10 C11 107.22(19)
C14 C10 C7 113.4(2)
C13 C10 C7 100.33(18)
C11 C10 C7 115.17(19)
C12 C11 C10 115.32(18)
C12 C11 H12 108.4
C10 C11 H12 108.4
C12 C11 H11 108.4
C10 C11 H11 108.4
H12 C11 H11 107.5
C5 C12 C11 121.4(2)
C5 C12 H13 119.3
C11 C12 H13 119.3
C4 C13 C10 101.14(17)
C4 C13 H15 111.5
C10 C13 H15 111.5
C4 C13 H14 111.5
C10 C13 H14 111.5
H15 C13 H14 109.4
C10 C14 H17 109.5
C10 C14 H16 109.5
H17 C14 H16 109.5
C10 C14 H18 109.5
H17 C14 H18 109.5
H16 C14 H18 109.5
C3 C15 H20 109.5
C3 C15 H19 109.5
H20 C15 H19 109.5
C3 C15 H21 109.5
H20 C15 H21 109.5
H19 C15 H21 109.5

loop_
_geom_bond_atom_site_label_1
_geom_bond_atom_site_label_2
_geom_bond_distance
O1 C6 1.217(3)
O2 C2 1.431(3)
O2 H7 1.04(4)
C1 C2 1.525(3)
C1 C9 1.530(3)
C1 H6 0.9900
C1 H1 0.9900
C2 C3 1.562(3)
C2 H8 1.0000
C3 C15 1.530(3)
C3 C4 1.565(3)
C3 C7 1.591(3)
C4 C5 1.509(3)
C4 C13 1.535(3)
C4 H22 1.0000
C5 C12 1.339(3)
C5 C6 1.460(3)
C6 H2 0.9500
C7 C8 1.534(3)
C7 C9 1.544(3)
C7 C10 1.587(3)
C8 H4 0.9800
C8 H3 0.9800
C8 H5 0.9800
C9 H9 0.9900
C9 H10 0.9900
C10 C14 1.531(3)
C10 C13 1.541(3)
C10 C11 1.543(3)
C11 C12 1.497(3)
C11 H12 0.9900
C11 H11 0.9900
C12 H13 0.9500
C13 H15 0.9900
C13 H14 0.9900
C14 H17 0.9800
C14 H16 0.9800
C14 H18 0.9800
C15 H20 0.9800
C15 H19 0.9800
C15 H21 0.9800

loop_
_geom_hbond_atom_site_label_D
_geom_hbond_atom_site_label_H
_geom_hbond_atom_site_label_A
_geom_hbond_distance_DH
_geom_hbond_distance_HA
_geom_hbond_distance_DA
_geom_hbond_angle_DHA
_geom_hbond_site_symmetry_A
O2 H7 O1 1.04(4) 1.84(4) 2.847(2) 162(3) 2_556
O2 H7 O1 1.04(4) 1.84(4) 2.847(2) 162(3) 2_556
O2 H7 O1 1.04(4) 1.84(4) 2.847(2) 162(3) 2_556
O2 H7 O1 1.04(4) 1.84(4) 2.847(2) 162(3) 2_556
O2 H7 O1 1.04(4) 1.84(4) 2.847(2) 162(3) 2_556
O2 H7 O1 1.04(4) 1.84(4) 2.847(2) 162(3) 2_556
O2 H7 O1 1.04(4) 1.84(4) 2.847(2) 162(3) 2_556

loop_
_geom_torsion_atom_site_label_1
_geom_torsion_atom_site_label_2
_geom_torsion_atom_site_label_3
_geom_torsion_atom_site_label_4
_geom_torsion
C9 C1 C2 O2 88.9(2)
C9 C1 C2 C3 -31.4(2)
O2 C2 C3 C15 25.5(2)
C1 C2 C3 C15 141.61(19)
O2 C2 C3 C4 146.24(18)
C1 C2 C3 C4 -97.7(2)
O2 C2 C3 C7 -99.9(2)
C1 C2 C3 C7 16.2(2)
C15 C3 C4 C5 148.30(19)
C2 C3 C4 C5 25.6(3)
C7 C3 C4 C5 -89.0(2)
C15 C3 C4 C13 -95.91(18)
C2 C3 C4 C13 141.43(17)
C7 C3 C4 C13 26.8(2)
C13 C4 C5 C12 -38.1(3)
C3 C4 C5 C12 75.0(3)
C13 C4 C5 C6 140.95(19)
C3 C4 C5 C6 -106.0(2)
C12 C5 C6 O1 -175.5(2)
C4 C5 C6 O1 5.4(3)
C15 C3 C7 C8 0.3(3)
C2 C3 C7 C8 122.8(2)
C4 C3 C7 C8 -117.0(2)
C15 C3 C7 C9 -117.5(2)
C2 C3 C7 C9 5.1(2)
C4 C3 C7 C9 125.21(17)
C15 C3 C7 C10 121.3(2)
C2 C3 C7 C10 -116.10(18)
C4 C3 C7 C10 4.0(2)
C2 C1 C9 C7 35.0(2)
C8 C7 C9 C1 -146.06(19)
C10 C7 C9 C1 89.5(2)
C3 C7 C9 C1 -24.5(2)
C8 C7 C10 C14 -31.3(3)
C9 C7 C10 C14 91.5(2)
C3 C7 C10 C14 -154.17(18)
C8 C7 C10 C13 89.8(2)
C9 C7 C10 C13 -147.34(18)
C3 C7 C10 C13 -33.0(2)
C8 C7 C10 C11 -155.47(19)
C9 C7 C10 C11 -32.6(3)
C3 C7 C10 C11 81.7(2)
C14 C10 C11 C12 157.36(19)
C13 C10 C11 C12 35.4(3)
C7 C10 C11 C12 -75.3(2)
C6 C5 C12 C11 -178.90(19)
C4 C5 C12 C11 0.2(3)
C10 C11 C12 C5 1.1(3)
C5 C4 C13 C10 71.9(2)
C3 C4 C13 C10 -48.7(2)
C14 C10 C13 C4 171.6(2)
C11 C10 C13 C4 -70.2(2)
C7 C10 C13 C4 50.4(2)
